data_4320989
loop_
_publ_author_name
'Kerry A. (Fusie) Clark'
'T. Adrian George'
'Tom J. Brett'
'Charles R. Ross'
'Richard K. Shoemaker'

_publ_contact_author_address
;
Department of Chemistry
University of Nebraska-Lincoln, Lincoln, NE 68588-0304
;
_publ_contact_author_email tageorge@unlserve.unl.edu
_publ_contact_author_name 'George, T. Adrian'
_publ_contact_author_phone 1(402)4723513
_publ_section_title
;
 Synthesis, Characterization, Crystal Structures, and Reactions of
 Trigonal Bipyramidal Tin(IV) Complexes Containing a Tetradentate Tripodal
 Tristhiolatophosphine Ligand. Use in the One-Step Synthesis of an
 Iron(IV) Complex
;
_journal_name_full 'Inorganic Chemistry'
_journal_page_first 2252
_journal_page_last 2253
_journal_paper_doi 10.1021/ic991371n
_journal_volume 39
_journal_year 2000
_chemical_formula_moiety 'C36 H24 O2 P2 S6'
_chemical_formula_sum 'C41 H29 N O2 P2 S6'
_chemical_formula_weight 821.95
_chemical_name_common
;
m-2,2'-dithioperoxodiphenyl-1kC,2kC-bis[(2,2'-dithioperoxodiphenyl-k2C)phosp
hine oxide]
;
_chemical_name_systematic
;
m-2,2'-dithioperoxodiphenyl-1kC,2kC-bis[(2,2'-dithioperoxodiphenyl-k2C)phosp
hine oxide]
;
_space_group_IT_number 14
_symmetry_cell_setting monoclinic
_symmetry_space_group_name_Hall '-P 2yn'
_symmetry_space_group_name_H-M 'P 1 21/n 1'
_atom_sites_solution_hydrogens geom
_atom_sites_solution_primary direct
_atom_sites_solution_secondary difmap
_audit_creation_method SHELXL-97
_cell_angle_alpha 90.00
_cell_angle_beta 96.30(3)
_cell_angle_gamma 90.00
_cell_formula_units_Z 4
_cell_length_a 9.943(2)
_cell_length_b 13.408(3)
_cell_length_c 28.629(6)
_cell_measurement_temperature 293(2)
_cell_volume 3793.6(14)
_computing_cell_refinement MARXDS
_computing_data_collection MARDC
_computing_data_reduction MARXDS
_computing_molecular_graphics XP
_computing_publication_material 'SHELXL-97 (Sheldrick, 1997)'
_computing_structure_refinement 'SHELXL-97 (Sheldrick, 1997)'
_computing_structure_solution 'SHELXS-97 (Sheldrick, 1990)'
_diffrn_ambient_temperature 293(2)
_diffrn_measured_fraction_theta_full 0.952
_diffrn_measured_fraction_theta_max 0.952
_diffrn_measurement_device_type 'MARResearch imaging plate'
_diffrn_measurement_method 'oscillation method'
_diffrn_radiation_monochromator graphite
_diffrn_radiation_source 'rotating anode'
_diffrn_radiation_type MoK\a
_diffrn_radiation_wavelength 0.71073
_diffrn_reflns_av_R_equivalents 0.0514
_diffrn_reflns_av_sigmaI/netI 0.0368
_diffrn_reflns_limit_h_max 10
_diffrn_reflns_limit_h_min 0
_diffrn_reflns_limit_k_max 14
_diffrn_reflns_limit_k_min 0
_diffrn_reflns_limit_l_max 29
_diffrn_reflns_limit_l_min -30
_diffrn_reflns_number 23471
_diffrn_reflns_theta_full 21.96
_diffrn_reflns_theta_max 21.96
_diffrn_reflns_theta_min 3.04
_exptl_absorpt_coefficient_mu 0.484
_exptl_absorpt_correction_type none
_exptl_crystal_colour colorless
_exptl_crystal_density_diffrn 1.439
_exptl_crystal_density_method 'not measured'
_exptl_crystal_description plate
_exptl_crystal_F_000 1696
_exptl_crystal_size_max .4
_exptl_crystal_size_mid .3
_exptl_crystal_size_min .1
_refine_diff_density_max 0.553
_refine_diff_density_min -0.586
_refine_diff_density_rms 0.126
_refine_ls_extinction_coef 0.026(2)
_refine_ls_extinction_expression Fc^*^=kFc[1+0.001xFc^2^\l^3^/sin(2\q)]^-1/4^
_refine_ls_extinction_method SHELXL
_refine_ls_goodness_of_fit_ref 1.254
_refine_ls_hydrogen_treatment mixed
_refine_ls_matrix_type full
_refine_ls_number_parameters 471
_refine_ls_number_reflns 4418
_refine_ls_number_restraints 0
_refine_ls_restrained_S_all 1.254
_refine_ls_R_factor_all 0.1011
_refine_ls_R_factor_gt 0.0644
_refine_ls_shift/su_max 0.001
_refine_ls_shift/su_mean 0.000
_refine_ls_structure_factor_coef Fsqd
_refine_ls_weighting_details 'calc w=1/[\s^2^(Fo^2^)+(0.1000P)^2^+0.0000P] where P=(Fo^2^+2Fc^2^)/3'
_refine_ls_weighting_scheme calc
_refine_ls_wR_factor_gt 0.1553
_refine_ls_wR_factor_ref 0.1699
_reflns_number_gt 3028
_reflns_number_total 4418
_reflns_threshold_expression >2sigma(I)
_cod_data_source_file ic991371n_1.cif
_cod_data_source_block ni300b2,4
_cod_depositor_comments
;
The following automatic conversions were performed:

'_symmetry_cell_setting' tag value 'Monoclinic P' was replaced with
'monoclinic' value as specified in the replacement file
'/home/robertas/cod-tools/perl-scripts/inputs/replacement_values.lst'.

Automatic conversion script
Id: cif_fix_values 3143 2015-03-26 13:38:13Z robertas 
;
_cod_original_cell_volume 3793.6(13)
_cod_database_code 4320989

loop_
_symmetry_equiv_pos_as_xyz
'x, y, z'
'-x+1/2, y+1/2, -z+1/2'
'-x, -y, -z'
'x-1/2, -y-1/2, z-1/2'

loop_
_atom_site_label
_atom_site_type_symbol
_atom_site_fract_x
_atom_site_fract_y
_atom_site_fract_z
_atom_site_U_iso_or_equiv
_atom_site_adp_type
_atom_site_occupancy
_atom_site_symmetry_multiplicity
_atom_site_calc_flag
_atom_site_refinement_flags
_atom_site_disorder_assembly
_atom_site_disorder_group
C1A C 0.6392(4) 0.3033(3) 0.28446(14) 0.0482(11) Uani 1 1 d . . .
C2A C 0.6742(5) 0.3541(4) 0.24498(16) 0.0597(12) Uani 1 1 d . . .
H2A H 0.6352 0.3363 0.2151 0.072 Uiso 1 1 calc R . .
C3A C 0.7672(5) 0.4310(4) 0.25055(18) 0.0706(14) Uani 1 1 d . . .
H3A H 0.7897 0.4645 0.2240 0.085 Uiso 1 1 calc R . .
C4A C 0.8274(5) 0.4596(4) 0.29409(19) 0.0687(14) Uani 1 1 d . . .
H4A H 0.8910 0.5108 0.2970 0.082 Uiso 1 1 calc R . .
C5A C 0.7914(4) 0.4106(3) 0.33359(16) 0.0532(11) Uani 1 1 d . . .
H5A H 0.8321 0.4292 0.3631 0.064 Uiso 1 1 calc R . .
C6A C 0.6953(4) 0.3339(3) 0.33007(14) 0.0441(10) Uani 1 1 d . . .
C1B C 0.4361(4) 0.4146(3) 0.39150(15) 0.0526(11) Uani 1 1 d . . .
C2B C 0.2992(5) 0.4425(4) 0.38689(18) 0.0682(14) Uani 1 1 d . . .
H2B H 0.2750 0.5092 0.3891 0.082 Uiso 1 1 calc R . .
C3B C 0.2019(5) 0.3705(5) 0.3792(2) 0.0746(15) Uani 1 1 d . . .
H3B H 0.1112 0.3890 0.3761 0.089 Uiso 1 1 calc R . .
C4B C 0.2351(5) 0.2721(4) 0.37591(17) 0.0665(14) Uani 1 1 d . . .
H4B H 0.1674 0.2241 0.3715 0.080 Uiso 1 1 calc R . .
C5B C 0.3707(4) 0.2435(3) 0.37916(14) 0.0502(11) Uani 1 1 d . . .
H5B H 0.3929 0.1766 0.3763 0.060 Uiso 1 1 calc R . .
C6B C 0.4733(4) 0.3148(3) 0.38664(13) 0.0424(10) Uani 1 1 d . . .
C1C C 0.7738(4) 0.3851(3) 0.46401(15) 0.0528(11) Uani 1 1 d . . .
C2C C 0.8851(5) 0.3962(4) 0.49698(16) 0.0643(13) Uani 1 1 d . . .
H2C H 0.8861 0.4475 0.5189 0.077 Uiso 1 1 calc R . .
C3C C 0.9948(5) 0.3331(4) 0.49827(17) 0.0701(14) Uani 1 1 d . . .
H3C H 1.0679 0.3415 0.5211 0.084 Uiso 1 1 calc R . .
C4C C 0.9961(5) 0.2586(4) 0.46621(18) 0.0681(14) Uani 1 1 d . . .
H4C H 1.0707 0.2165 0.4668 0.082 Uiso 1 1 calc R . .
C5C C 0.8856(4) 0.2454(3) 0.43238(17) 0.0577(12) Uani 1 1 d . . .
H5C H 0.8872 0.1940 0.4106 0.069 Uiso 1 1 calc R . .
C6C C 0.7727(4) 0.3073(3) 0.43041(14) 0.0458(10) Uani 1 1 d . . .
C1D C 0.2699(4) 0.3266(3) 0.15995(13) 0.0409(10) Uani 1 1 d . . .
C2D C 0.1671(4) 0.3992(3) 0.15557(16) 0.0550(11) Uani 1 1 d . . .
H2D H 0.1337 0.4213 0.1258 0.066 Uiso 1 1 calc R . .
C3D C 0.1142(5) 0.4387(4) 0.19450(18) 0.0679(14) Uani 1 1 d . . .
H3D H 0.0469 0.4871 0.1909 0.082 Uiso 1 1 calc R . .
C4D C 0.1634(5) 0.4047(4) 0.23861(18) 0.0748(15) Uani 1 1 d . . .
H4D H 0.1281 0.4303 0.2649 0.090 Uiso 1 1 calc R . .
C5D C 0.2648(5) 0.3327(4) 0.24446(16) 0.0640(13) Uani 1 1 d . . .
H5D H 0.2979 0.3114 0.2745 0.077 Uiso 1 1 calc R . .
C6D C 0.3165(4) 0.2927(3) 0.20530(14) 0.0473(11) Uani 1 1 d . . .
C1E C 0.5061(4) 0.3167(3) 0.10712(13) 0.0410(10) Uani 1 1 d . . .
C2E C 0.6086(4) 0.2444(4) 0.11234(14) 0.0525(11) Uani 1 1 d . . .
H2E H 0.5862 0.1771 0.1133 0.063 Uiso 1 1 calc R . .
C3E C 0.7437(5) 0.2730(5) 0.11613(17) 0.0696(15) Uani 1 1 d . . .
H3E H 0.8115 0.2249 0.1194 0.083 Uiso 1 1 calc R . .
C4E C 0.7771(5) 0.3728(5) 0.11505(18) 0.0779(17) Uani 1 1 d . . .
H4E H 0.8678 0.3913 0.1182 0.093 Uiso 1 1 calc R . .
C5E C 0.6794(5) 0.4454(4) 0.10941(17) 0.0663(14) Uani 1 1 d . . .
H5E H 0.7036 0.5124 0.1089 0.080 Uiso 1 1 calc R . .
C6E C 0.5426(4) 0.4176(3) 0.10441(14) 0.0475(11) Uani 1 1 d . . .
C1F C 0.2120(4) 0.3096(3) 0.05958(14) 0.0459(10) Uani 1 1 d . . .
C2F C 0.0987(5) 0.2473(4) 0.05485(18) 0.0616(13) Uani 1 1 d . . .
H2F H 0.0955 0.1939 0.0755 0.074 Uiso 1 1 calc R . .
C3F C -0.0093(5) 0.2621(4) 0.0206(2) 0.0693(15) Uani 1 1 d . . .
H3F H -0.0835 0.2194 0.0187 0.083 Uiso 1 1 calc R . .
C4F C -0.0066(5) 0.3391(4) -0.01035(18) 0.0713(15) Uani 1 1 d . . .
H4F H -0.0785 0.3493 -0.0335 0.086 Uiso 1 1 calc R . .
C5F C 0.1048(5) 0.4025(4) -0.00696(16) 0.0643(13) Uani 1 1 d . . .
H5F H 0.1072 0.4550 -0.0281 0.077 Uiso 1 1 calc R . .
C6F C 0.2128(4) 0.3883(3) 0.02764(14) 0.0489(11) Uani 1 1 d . . .
O1 O 0.3359(3) 0.1610(2) 0.11272(10) 0.0542(8) Uani 1 1 d . . .
O2 O 0.6447(3) 0.1606(2) 0.37636(10) 0.0516(8) Uani 1 1 d . . .
S1 S 0.44334(12) 0.19561(8) 0.21118(4) 0.0518(4) Uani 1 1 d . . .
S2 S 0.52576(12) 0.19867(8) 0.27961(4) 0.0519(4) Uani 1 1 d . . .
S3 S 0.41489(12) 0.50929(9) 0.09304(5) 0.0610(4) Uani 1 1 d . . .
S4 S 0.34736(12) 0.47640(10) 0.02470(5) 0.0670(4) Uani 1 1 d . . .
S5 S 0.56312(12) 0.50781(9) 0.40375(5) 0.0651(4) Uani 1 1 d . . .
S6 S 0.63998(13) 0.46979(11) 0.47054(5) 0.0710(5) Uani 1 1 d . . .
P1 P 0.33341(10) 0.27129(8) 0.10864(4) 0.0410(4) Uani 1 1 d . . .
P2 P 0.64526(10) 0.27125(8) 0.38215(4) 0.0415(4) Uani 1 1 d . . .
C6G C 0.5054(14) 0.6377(10) 0.3018(5) 0.188(5) Uani 1 1 d . . .
H6G H 0.5041 0.6535 0.3334 0.225 Uiso 1 1 calc R . .
C3G C 0.4934(14) 0.6117(12) 0.1997(5) 0.186(5) Uani 1 1 d . . .
H3G H 0.5000 0.5939 0.1686 0.223 Uiso 1 1 calc R . .
N1G N 0.4372(9) 0.5754(7) 0.2785(3) 0.162(3) Uani 1 1 d . . .
C2G C 0.4131(9) 0.5822(7) 0.2269(3) 0.136(3) Uani 1 1 d . . .
H2G H 0.3283 0.5622 0.2132 0.163 Uiso 1 1 calc R . .
C4G C 0.5567(11) 0.6665(8) 0.2231(4) 0.150(4) Uani 1 1 d . . .
H4G H 0.6014 0.7136 0.2066 0.180 Uiso 1 1 calc R . .
C5G C 0.5803(10) 0.6767(8) 0.2718(5) 0.154(4) Uani 1 1 d . . .
H5G H 0.6549 0.7141 0.2838 0.185 Uiso 1 1 calc R . .

loop_
_atom_site_aniso_label
_atom_site_aniso_U_11
_atom_site_aniso_U_22
_atom_site_aniso_U_33
_atom_site_aniso_U_23
_atom_site_aniso_U_13
_atom_site_aniso_U_12
C1A 0.048(2) 0.045(3) 0.053(3) 0.0016(19) 0.016(2) 0.0031(19)
C2A 0.059(3) 0.061(3) 0.061(3) 0.009(2) 0.015(2) -0.007(2)
C3A 0.076(3) 0.074(4) 0.067(3) 0.013(3) 0.027(3) -0.006(3)
C4A 0.059(3) 0.062(3) 0.089(4) 0.005(3) 0.026(3) -0.013(2)
C5A 0.049(2) 0.046(3) 0.066(3) -0.005(2) 0.015(2) -0.005(2)
C6A 0.046(2) 0.038(2) 0.052(2) 0.0049(18) 0.0176(19) 0.0068(19)
C1B 0.048(2) 0.050(3) 0.063(3) 0.011(2) 0.018(2) 0.013(2)
C2B 0.058(3) 0.063(3) 0.087(3) 0.010(3) 0.024(3) 0.022(3)
C3B 0.040(3) 0.093(5) 0.094(4) 0.010(3) 0.021(3) 0.016(3)
C4B 0.047(3) 0.087(4) 0.067(3) 0.006(3) 0.013(2) -0.006(3)
C5B 0.050(3) 0.056(3) 0.047(2) 0.006(2) 0.016(2) -0.003(2)
C6B 0.044(2) 0.045(3) 0.041(2) 0.0084(17) 0.0145(18) 0.004(2)
C1C 0.054(3) 0.051(3) 0.056(3) -0.004(2) 0.014(2) -0.002(2)
C2C 0.066(3) 0.072(3) 0.055(3) -0.003(2) 0.009(3) -0.010(3)
C3C 0.062(3) 0.090(4) 0.057(3) 0.015(3) -0.004(2) -0.012(3)
C4C 0.056(3) 0.070(4) 0.078(3) 0.013(3) 0.004(3) 0.015(2)
C5C 0.050(3) 0.053(3) 0.070(3) 0.000(2) 0.005(2) 0.012(2)
C6C 0.044(2) 0.038(2) 0.056(2) 0.0034(19) 0.010(2) 0.0010(19)
C1D 0.038(2) 0.037(2) 0.049(2) -0.0016(17) 0.0124(18) -0.0013(18)
C2D 0.045(2) 0.053(3) 0.068(3) -0.002(2) 0.009(2) 0.002(2)
C3D 0.053(3) 0.066(4) 0.088(4) -0.015(3) 0.018(3) 0.012(2)
C4D 0.076(3) 0.087(4) 0.067(3) -0.011(3) 0.030(3) 0.016(3)
C5D 0.069(3) 0.070(3) 0.056(3) -0.006(2) 0.020(2) 0.010(3)
C6D 0.042(2) 0.042(3) 0.060(3) -0.003(2) 0.014(2) -0.0014(19)
C1E 0.038(2) 0.047(3) 0.039(2) -0.0055(17) 0.0073(17) -0.0054(19)
C2E 0.054(3) 0.059(3) 0.046(2) -0.002(2) 0.012(2) 0.008(2)
C3E 0.045(3) 0.099(5) 0.065(3) 0.001(3) 0.007(2) 0.013(3)
C4E 0.037(3) 0.123(6) 0.073(3) 0.001(3) 0.004(2) -0.013(3)
C5E 0.055(3) 0.077(4) 0.068(3) -0.009(3) 0.011(2) -0.021(3)
C6E 0.040(2) 0.049(3) 0.054(2) -0.0061(19) 0.0089(19) -0.0099(19)
C1F 0.043(2) 0.043(3) 0.052(2) -0.006(2) 0.0052(19) -0.0035(19)
C2F 0.054(3) 0.058(3) 0.071(3) -0.003(2) -0.001(3) -0.011(2)
C3F 0.051(3) 0.067(4) 0.088(4) -0.024(3) -0.003(3) -0.006(2)
C4F 0.057(3) 0.089(4) 0.064(3) -0.021(3) -0.012(3) 0.015(3)
C5F 0.063(3) 0.077(4) 0.052(3) 0.000(2) 0.000(2) 0.018(3)
C6F 0.048(2) 0.050(3) 0.051(2) -0.002(2) 0.013(2) 0.001(2)
O1 0.0659(18) 0.0356(18) 0.0616(17) -0.0021(13) 0.0095(15) -0.0051(14)
O2 0.0577(17) 0.0351(17) 0.0622(17) 0.0030(13) 0.0073(14) 0.0089(13)
S1 0.0628(7) 0.0444(7) 0.0492(6) -0.0021(5) 0.0107(5) 0.0068(5)
S2 0.0645(7) 0.0452(7) 0.0470(6) 0.0041(5) 0.0100(5) -0.0064(5)
S3 0.0586(7) 0.0401(7) 0.0858(9) -0.0025(6) 0.0145(6) -0.0095(5)
S4 0.0611(7) 0.0679(9) 0.0730(8) 0.0238(6) 0.0114(6) -0.0085(6)
S5 0.0648(8) 0.0372(7) 0.0964(9) 0.0028(6) 0.0225(7) 0.0081(5)
S6 0.0688(8) 0.0685(10) 0.0785(9) -0.0250(7) 0.0212(7) 0.0100(6)
P1 0.0412(6) 0.0345(7) 0.0480(6) -0.0028(4) 0.0084(5) -0.0053(4)
P2 0.0420(6) 0.0350(7) 0.0490(6) 0.0019(4) 0.0113(5) 0.0060(4)
C6G 0.195(12) 0.184(12) 0.180(11) -0.035(9) 0.002(9) -0.091(10)
C3G 0.180(11) 0.242(15) 0.134(9) -0.008(9) 0.013(8) -0.053(11)
N1G 0.163(7) 0.172(8) 0.144(7) 0.002(6) -0.009(6) 0.006(6)
C2G 0.111(6) 0.171(9) 0.126(7) 0.052(6) 0.018(5) -0.025(6)
C4G 0.155(8) 0.147(8) 0.134(8) 0.006(6) -0.049(7) -0.049(7)
C5G 0.125(7) 0.128(8) 0.202(12) 0.012(7) -0.016(8) -0.023(6)

loop_
_atom_type_symbol
_atom_type_description
_atom_type_scat_dispersion_real
_atom_type_scat_dispersion_imag
_atom_type_scat_source
C C 0.0033 0.0016 'International Tables Vol C Tables 4.2.6.8 and 6.1.1.4'
H H 0.0000 0.0000 'International Tables Vol C Tables 4.2.6.8 and 6.1.1.4'
O O 0.0106 0.0060 'International Tables Vol C Tables 4.2.6.8 and 6.1.1.4'
P P 0.1023 0.0942 'International Tables Vol C Tables 4.2.6.8 and 6.1.1.4'
S S 0.1246 0.1234 'International Tables Vol C Tables 4.2.6.8 and 6.1.1.4'
N N 0.0061 0.0033 'International Tables Vol C Tables 4.2.6.8 and 6.1.1.4'

loop_
_geom_angle_atom_site_label_1
_geom_angle_atom_site_label_2
_geom_angle_atom_site_label_3
_geom_angle
_geom_angle_site_symmetry_1
_geom_angle_site_symmetry_3
_geom_angle_publ_flag
C2A C1A C6A 119.6(4) . . ?
C2A C1A S2 121.9(3) . . ?
C6A C1A S2 118.4(3) . . ?
C3A C2A C1A 119.6(4) . . ?
C4A C3A C2A 122.1(4) . . ?
C3A C4A C5A 118.7(5) . . ?
C4A C5A C6A 121.6(4) . . ?
C5A C6A C1A 118.3(4) . . ?
C5A C6A P2 121.6(3) . . ?
C1A C6A P2 120.1(3) . . ?
C6B C1B C2B 120.6(4) . . ?
C6B C1B S5 120.0(3) . . ?
C2B C1B S5 119.3(4) . . ?
C3B C2B C1B 119.3(5) . . ?
C4B C3B C2B 121.4(4) . . ?
C3B C4B C5B 120.0(5) . . ?
C4B C5B C6B 120.5(4) . . ?
C5B C6B C1B 118.2(4) . . ?
C5B C6B P2 116.4(3) . . ?
C1B C6B P2 124.9(3) . . ?
C2C C1C C6C 119.2(4) . . ?
C2C C1C S6 114.4(4) . . ?
C6C C1C S6 126.3(3) . . ?
C3C C2C C1C 121.7(5) . . ?
C4C C3C C2C 120.0(5) . . ?
C3C C4C C5C 119.8(5) . . ?
C6C C5C C4C 121.5(4) . . ?
C5C C6C C1C 117.7(4) . . ?
C5C C6C P2 111.1(3) . . ?
C1C C6C P2 131.2(3) . . ?
C6D C1D C2D 117.9(4) . . ?
C6D C1D P1 120.4(3) . . ?
C2D C1D P1 121.5(3) . . ?
C3D C2D C1D 121.9(4) . . ?
C4D C3D C2D 118.7(4) . . ?
C3D C4D C5D 121.2(4) . . ?
C6D C5D C4D 119.8(4) . . ?
C5D C6D C1D 120.5(4) . . ?
C5D C6D S1 121.2(3) . . ?
C1D C6D S1 118.3(3) . . ?
C2E C1E C6E 118.8(4) . . ?
C2E C1E P1 116.2(3) . . ?
C6E C1E P1 124.9(3) . . ?
C3E C2E C1E 120.2(5) . . ?
C4E C3E C2E 120.0(5) . . ?
C5E C4E C3E 121.4(4) . . ?
C4E C5E C6E 119.3(5) . . ?
C5E C6E C1E 120.3(4) . . ?
C5E C6E S3 120.1(4) . . ?
C1E C6E S3 119.6(3) . . ?
C6F C1F C2F 116.8(4) . . ?
C6F C1F P1 131.8(3) . . ?
C2F C1F P1 111.4(3) . . ?
C3F C2F C1F 122.4(5) . . ?
C4F C3F C2F 119.9(5) . . ?
C3F C4F C5F 119.3(4) . . ?
C4F C5F C6F 120.8(5) . . ?
C5F C6F C1F 120.7(4) . . ?
C5F C6F S4 113.4(4) . . ?
C1F C6F S4 125.9(3) . . ?
C6D S1 S2 106.12(14) . . ?
C1A S2 S1 105.83(14) . . ?
C6E S3 S4 100.35(14) . . ?
C6F S4 S3 105.38(15) . . ?
C1B S5 S6 101.13(15) . . ?
C1C S6 S5 105.58(15) . . ?
O1 P1 C1D 110.31(17) . . ?
O1 P1 C1F 110.23(18) . . ?
C1D P1 C1F 104.38(18) . . ?
O1 P1 C1E 109.05(18) . . ?
C1D P1 C1E 107.07(17) . . ?
C1F P1 C1E 115.62(19) . . ?
O2 P2 C6B 109.51(18) . . ?
O2 P2 C6A 111.36(17) . . ?
C6B P2 C6A 104.57(18) . . ?
O2 P2 C6C 109.85(17) . . ?
C6B P2 C6C 115.96(19) . . ?
C6A P2 C6C 105.41(19) . . ?
N1G C6G C5G 103.6(13) . . ?
C4G C3G C2G 100.8(13) . . ?
C6G N1G C2G 121.5(11) . . ?
C3G C2G N1G 127.3(10) . . ?
C3G C2G C4G 37.6(7) . . ?
N1G C2G C4G 93.2(7) . . ?
C3G C4G C5G 132.4(12) . . ?
C3G C4G C2G 41.6(8) . . ?
C5G C4G C2G 92.7(8) . . ?
C6G C5G C4G 125.0(10) . . ?

loop_
_geom_bond_atom_site_label_1
_geom_bond_atom_site_label_2
_geom_bond_distance
_geom_bond_site_symmetry_2
_geom_bond_publ_flag
C1A C2A 1.396(6) . ?
C1A C6A 1.423(6) . ?
C1A S2 1.796(4) . ?
C2A C3A 1.383(7) . ?
C3A C4A 1.377(7) . ?
C4A C5A 1.388(7) . ?
C5A C6A 1.399(6) . ?
C6A P2 1.828(4) . ?
C1B C6B 1.400(6) . ?
C1B C2B 1.404(6) . ?
C1B S5 1.784(5) . ?
C2B C3B 1.367(8) . ?
C3B C4B 1.366(7) . ?
C4B C5B 1.394(6) . ?
C5B C6B 1.397(6) . ?
C6B P2 1.824(4) . ?
C1C C2C 1.382(7) . ?
C1C C6C 1.418(6) . ?
C1C S6 1.775(5) . ?
C2C C3C 1.377(8) . ?
C3C C4C 1.357(7) . ?
C4C C5C 1.394(7) . ?
C5C C6C 1.393(6) . ?
C6C P2 1.834(4) . ?
C1D C6D 1.405(6) . ?
C1D C2D 1.407(6) . ?
C1D P1 1.819(4) . ?
C2D C3D 1.389(6) . ?
C3D C4D 1.381(7) . ?
C4D C5D 1.393(7) . ?
C5D C6D 1.391(6) . ?
C6D S1 1.808(4) . ?
C1E C2E 1.403(6) . ?
C1E C6E 1.406(6) . ?
C1E P1 1.826(4) . ?
C2E C3E 1.389(7) . ?
C3E C4E 1.381(8) . ?
C4E C5E 1.373(8) . ?
C5E C6E 1.402(6) . ?
C6E S3 1.771(4) . ?
C1F C6F 1.396(6) . ?
C1F C2F 1.398(6) . ?
C1F P1 1.822(4) . ?
C2F C3F 1.387(7) . ?
C3F C4F 1.363(8) . ?
C4F C5F 1.391(8) . ?
C5F C6F 1.392(6) . ?
C6F S4 1.794(4) . ?
O1 P1 1.484(3) . ?
O2 P2 1.493(3) . ?
S1 S2 2.0394(16) . ?
S3 S4 2.0457(19) . ?
S5 S6 2.045(2) . ?
C6G N1G 1.227(11) . ?
C6G C5G 1.307(14) . ?
C3G C4G 1.138(13) . ?
C3G C2G 1.240(13) . ?
N1G C2G 1.474(11) . ?
C2G C4G 1.834(13) . ?
C4G C5G 1.395(14) . ?

loop_
_geom_torsion_atom_site_label_1
_geom_torsion_atom_site_label_2
_geom_torsion_atom_site_label_3
_geom_torsion_atom_site_label_4
_geom_torsion
_geom_torsion_site_symmetry_1
_geom_torsion_site_symmetry_2
_geom_torsion_site_symmetry_3
_geom_torsion_site_symmetry_4
_geom_torsion_publ_flag
C6A C1A C2A C3A 2.6(7) . . . . ?
S2 C1A C2A C3A -176.8(4) . . . . ?
C1A C2A C3A C4A 0.1(8) . . . . ?
C2A C3A C4A C5A -1.2(8) . . . . ?
C3A C4A C5A C6A -0.4(7) . . . . ?
C4A C5A C6A C1A 3.1(6) . . . . ?
C4A C5A C6A P2 -178.7(3) . . . . ?
C2A C1A C6A C5A -4.1(6) . . . . ?
S2 C1A C6A C5A 175.3(3) . . . . ?
C2A C1A C6A P2 177.6(3) . . . . ?
S2 C1A C6A P2 -3.0(5) . . . . ?
C6B C1B C2B C3B 2.2(7) . . . . ?
S5 C1B C2B C3B -177.7(4) . . . . ?
C1B C2B C3B C4B 0.1(8) . . . . ?
C2B C3B C4B C5B -1.8(8) . . . . ?
C3B C4B C5B C6B 1.2(6) . . . . ?
C4B C5B C6B C1B 1.0(6) . . . . ?
C4B C5B C6B P2 -171.8(3) . . . . ?
C2B C1B C6B C5B -2.7(6) . . . . ?
S5 C1B C6B C5B 177.2(3) . . . . ?
C2B C1B C6B P2 169.4(3) . . . . ?
S5 C1B C6B P2 -10.7(5) . . . . ?
C6C C1C C2C C3C -0.5(7) . . . . ?
S6 C1C C2C C3C 176.7(4) . . . . ?
C1C C2C C3C C4C 1.0(8) . . . . ?
C2C C3C C4C C5C -0.8(8) . . . . ?
C3C C4C C5C C6C 0.2(8) . . . . ?
C4C C5C C6C C1C 0.2(7) . . . . ?
C4C C5C C6C P2 179.8(4) . . . . ?
C2C C1C C6C C5C -0.1(6) . . . . ?
S6 C1C C6C C5C -176.9(3) . . . . ?
C2C C1C C6C P2 -179.6(4) . . . . ?
S6 C1C C6C P2 3.6(7) . . . . ?
C6D C1D C2D C3D 1.5(6) . . . . ?
P1 C1D C2D C3D 177.2(4) . . . . ?
C1D C2D C3D C4D -0.7(7) . . . . ?
C2D C3D C4D C5D 0.5(8) . . . . ?
C3D C4D C5D C6D -1.1(8) . . . . ?
C4D C5D C6D C1D 1.9(7) . . . . ?
C4D C5D C6D S1 -177.5(4) . . . . ?
C2D C1D C6D C5D -2.1(6) . . . . ?
P1 C1D C6D C5D -177.9(3) . . . . ?
C2D C1D C6D S1 177.4(3) . . . . ?
P1 C1D C6D S1 1.5(5) . . . . ?
C6E C1E C2E C3E 1.9(6) . . . . ?
P1 C1E C2E C3E -173.9(3) . . . . ?
C1E C2E C3E C4E 0.4(7) . . . . ?
C2E C3E C4E C5E -1.2(8) . . . . ?
C3E C4E C5E C6E -0.3(7) . . . . ?
C4E C5E C6E C1E 2.7(7) . . . . ?
C4E C5E C6E S3 -175.6(4) . . . . ?
C2E C1E C6E C5E -3.4(6) . . . . ?
P1 C1E C6E C5E 171.9(3) . . . . ?
C2E C1E C6E S3 174.9(3) . . . . ?
P1 C1E C6E S3 -9.8(5) . . . . ?
C6F C1F C2F C3F -0.5(7) . . . . ?
P1 C1F C2F C3F 178.8(4) . . . . ?
C1F C2F C3F C4F 0.7(8) . . . . ?
C2F C3F C4F C5F -0.3(8) . . . . ?
C3F C4F C5F C6F -0.3(7) . . . . ?
C4F C5F C6F C1F 0.4(7) . . . . ?
C4F C5F C6F S4 178.5(4) . . . . ?
C2F C1F C6F C5F 0.0(6) . . . . ?
P1 C1F C6F C5F -179.2(4) . . . . ?
C2F C1F C6F S4 -177.9(3) . . . . ?
P1 C1F C6F S4 3.0(6) . . . . ?
C5D C6D S1 S2 -18.1(4) . . . . ?
C1D C6D S1 S2 162.5(3) . . . . ?
C2A C1A S2 S1 -10.6(4) . . . . ?
C6A C1A S2 S1 170.0(3) . . . . ?
C6D S1 S2 C1A -77.2(2) . . . . ?
C5E C6E S3 S4 109.1(3) . . . . ?
C1E C6E S3 S4 -69.3(3) . . . . ?
C5F C6F S4 S3 141.5(3) . . . . ?
C1F C6F S4 S3 -40.5(4) . . . . ?
C6E S3 S4 C6F 90.6(2) . . . . ?
C6B C1B S5 S6 -68.0(3) . . . . ?
C2B C1B S5 S6 111.9(4) . . . . ?
C2C C1C S6 S5 141.9(3) . . . . ?
C6C C1C S6 S5 -41.2(4) . . . . ?
C1B S5 S6 C1C 90.1(2) . . . . ?
C6D C1D P1 O1 45.0(4) . . . . ?
C2D C1D P1 O1 -130.6(3) . . . . ?
C6D C1D P1 C1F 163.4(3) . . . . ?
C2D C1D P1 C1F -12.2(4) . . . . ?
C6D C1D P1 C1E -73.5(4) . . . . ?
C2D C1D P1 C1E 110.8(4) . . . . ?
C6F C1F P1 O1 -145.0(4) . . . . ?
C2F C1F P1 O1 35.8(4) . . . . ?
C6F C1F P1 C1D 96.6(4) . . . . ?
C2F C1F P1 C1D -82.6(3) . . . . ?
C6F C1F P1 C1E -20.8(5) . . . . ?
C2F C1F P1 C1E 160.1(3) . . . . ?
C2E C1E P1 O1 -3.2(3) . . . . ?
C6E C1E P1 O1 -178.6(3) . . . . ?
C2E C1E P1 C1D 116.2(3) . . . . ?
C6E C1E P1 C1D -59.3(4) . . . . ?
C2E C1E P1 C1F -128.0(3) . . . . ?
C6E C1E P1 C1F 56.5(4) . . . . ?
C5B C6B P2 O2 -6.5(3) . . . . ?
C1B C6B P2 O2 -178.8(3) . . . . ?
C5B C6B P2 C6A 112.9(3) . . . . ?
C1B C6B P2 C6A -59.4(4) . . . . ?
C5B C6B P2 C6C -131.5(3) . . . . ?
C1B C6B P2 C6C 56.2(4) . . . . ?
C5A C6A P2 O2 -133.0(3) . . . . ?
C1A C6A P2 O2 45.2(4) . . . . ?
C5A C6A P2 C6B 108.8(4) . . . . ?
C1A C6A P2 C6B -73.0(4) . . . . ?
C5A C6A P2 C6C -14.0(4) . . . . ?
C1A C6A P2 C6C 164.3(3) . . . . ?
C5C C6C P2 O2 35.1(4) . . . . ?
C1C C6C P2 O2 -145.3(4) . . . . ?
C5C C6C P2 C6B 159.9(3) . . . . ?
C1C C6C P2 C6B -20.6(5) . . . . ?
C5C C6C P2 C6A -85.0(3) . . . . ?
C1C C6C P2 C6A 94.6(4) . . . . ?
C5G C6G N1G C2G -22.4(17) . . . . ?
C4G C3G C2G N1G -29.1(19) . . . . ?
C6G N1G C2G C3G 36.3(19) . . . . ?
C6G N1G C2G C4G 19.1(13) . . . . ?
C2G C3G C4G C5G 22(2) . . . . ?
N1G C2G C4G C3G 157.2(15) . . . . ?
C3G C2G C4G C5G -164.2(16) . . . . ?
N1G C2G C4G C5G -7.0(8) . . . . ?
N1G C6G C5G C4G 15.4(19) . . . . ?
C3G C4G C5G C6G -18(2) . . . . ?
C2G C4G C5G C6G -4.0(14) . . . . ?

loop_
_cod_related_entry_id
_cod_related_entry_database
_cod_related_entry_code
1 ChemSpider 30660703
